data_1553047
loop_
_publ_author_name
'Cai, Rong'
'Yan, Wuming'
'Bologna, Matthew G.'
'de Silva, Kaushalya'
'Ma, Zhao'
'Finklea, Harry O.'
'Petersen, Jeffrey L.'
'Li, Minyong'
'Shi, Xiaodong'

_publ_section_title
;
 Synthesis and characterization of N-2-aryl-1,2,3-triazole based iridium
 complexes as photocatalysts with tunable photoredox potential
;
_journal_issue 2
_journal_name_full 'Organic Chemistry Frontiers'
_journal_page_first 141
_journal_paper_doi 10.1039/C4QO00281D
_journal_volume 2
_journal_year 2015
_chemical_formula_sum 'C34 H23 F2 Ir N8 O'
_chemical_formula_weight 789.80
_space_group_IT_number 2
_space_group_name_Hall '-P 1'
_space_group_name_H-M_alt 'P -1'
_symmetry_cell_setting triclinic
_symmetry_space_group_name_H-M 'P -1'
_atom_sites_solution_hydrogens geom
_atom_sites_solution_primary direct
_atom_sites_solution_secondary difmap
_audit_creation_method SHELXL-97
_audit_update_record
;
2014-07-06 deposited with the CCDC.
2014-12-30 downloaded from the CCDC.
;
_cell_angle_alpha 71.698(2)
_cell_angle_beta 89.997(2)
_cell_angle_gamma 67.306(2)
_cell_formula_units_Z 4
_cell_length_a 11.0054(12)
_cell_length_b 14.2851(15)
_cell_length_c 21.789(2)
_cell_measurement_reflns_used 5447
_cell_measurement_temperature 293(2)
_cell_measurement_theta_max 27.50
_cell_measurement_theta_min 2.37
_cell_volume 2971.6(5)
_computing_structure_refinement 'SHELXL-97 (Sheldrick, 1997)'
_computing_structure_solution 'SHELXS-97 (Sheldrick, 1990)'
_diffrn_ambient_temperature 293(2)
_diffrn_measured_fraction_theta_full 0.972
_diffrn_measured_fraction_theta_max 0.972
_diffrn_radiation_monochromator graphite
_diffrn_radiation_source 'fine-focus sealed tube'
_diffrn_radiation_type MoK\a
_diffrn_radiation_wavelength 0.71073
_diffrn_reflns_av_R_equivalents 0.0263
_diffrn_reflns_av_sigmaI/netI 0.0465
_diffrn_reflns_limit_h_max 12
_diffrn_reflns_limit_h_min -14
_diffrn_reflns_limit_k_max 18
_diffrn_reflns_limit_k_min -18
_diffrn_reflns_limit_l_max 27
_diffrn_reflns_limit_l_min -28
_diffrn_reflns_number 21475
_diffrn_reflns_theta_full 27.50
_diffrn_reflns_theta_max 27.50
_diffrn_reflns_theta_min 0.99
_diffrn_standards_decay_% none
_exptl_absorpt_coefficient_mu 4.549
_exptl_absorpt_correction_T_max 0.68
_exptl_absorpt_correction_T_min 0.48
_exptl_absorpt_correction_type multi-scan
_exptl_absorpt_process_details SADABS
_exptl_crystal_colour 'light yellow'
_exptl_crystal_density_diffrn 1.765
_exptl_crystal_density_method 'not measured'
_exptl_crystal_F_000 1544
_exptl_crystal_size_max 0.30
_exptl_crystal_size_mid 0.14
_exptl_crystal_size_min 0.09
_refine_diff_density_max 1.446
_refine_diff_density_min -0.509
_refine_diff_density_rms 0.108
_refine_ls_extinction_method none
_refine_ls_goodness_of_fit_ref 1.030
_refine_ls_hydrogen_treatment riding
_refine_ls_matrix_type full
_refine_ls_number_parameters 829
_refine_ls_number_reflns 13291
_refine_ls_number_restraints 0
_refine_ls_restrained_S_all 1.030
_refine_ls_R_factor_all 0.0479
_refine_ls_R_factor_gt 0.0313
_refine_ls_shift/su_max 0.003
_refine_ls_shift/su_mean 0.000
_refine_ls_structure_factor_coef Fsqd
_refine_ls_weighting_details 'calc w=1/[\s^2^(Fo^2^)+(0.0311P)^2^+1.1883P] where P=(Fo^2^+2Fc^2^)/3'
_refine_ls_weighting_scheme calc
_refine_ls_wR_factor_gt 0.0754
_refine_ls_wR_factor_ref 0.0824
_reflns_number_gt 9619
_reflns_number_total 13291
_reflns_threshold_expression >2sigma(I)
_cod_data_source_file c4qo00281d2.cif
_cod_data_source_block xs3ccd
_cod_database_code 1553047

loop_
_symmetry_equiv_pos_as_xyz
'x, y, z'
'-x, -y, -z'

loop_
_atom_site_label
_atom_site_type_symbol
_atom_site_fract_x
_atom_site_fract_y
_atom_site_fract_z
_atom_site_U_iso_or_equiv
_atom_site_adp_type
_atom_site_occupancy
_atom_site_symmetry_multiplicity
_atom_site_calc_flag
_atom_site_refinement_flags
Ir1 Ir 0.309850(13) 0.873029(11) 0.445079(7) 0.03203(5) Uani 1 1 d .
Ir2 Ir 0.182872(13) 0.126976(11) 0.054908(7) 0.03225(5) Uani 1 1 d .
F1 F 0.1034(3) 0.5743(2) 0.54812(15) 0.0705(8) Uani 1 1 d .
F2 F 0.7333(3) 0.7256(2) 0.63489(13) 0.0658(8) Uani 1 1 d .
F3 F 0.4591(3) 0.2742(2) -0.13476(13) 0.0662(8) Uani 1 1 d .
F4 F -0.3229(2) 0.4256(2) -0.04786(14) 0.0703(8) Uani 1 1 d .
O1 O 0.0597(3) 1.1218(3) 0.28020(14) 0.0543(8) Uani 1 1 d .
O2 O 0.1815(3) -0.1222(3) 0.22028(14) 0.0554(8) Uani 1 1 d .
N1 N 0.2406(3) 0.9677(3) 0.50129(15) 0.0328(7) Uani 1 1 d .
N2 N 0.1831(3) 0.9263(3) 0.55077(15) 0.0378(7) Uani 1 1 d .
N3 N 0.1409(3) 0.9842(3) 0.58895(16) 0.0421(8) Uani 1 1 d .
N4 N 0.3785(3) 0.7562(3) 0.40510(15) 0.0354(7) Uani 1 1 d .
N5 N 0.4904(3) 0.6705(3) 0.43852(15) 0.0369(7) Uani 1 1 d .
N6 N 0.5235(3) 0.5884(3) 0.41679(16) 0.0432(8) Uani 1 1 d .
N7 N 0.1448(3) 0.9741(3) 0.37415(16) 0.0389(8) Uani 1 1 d .
H7 H 0.0721 0.9649 0.3778 0.047 Uiso 1 1 calc R
N8 N 0.3806(3) 0.9766(3) 0.37429(15) 0.0355(7) Uani 1 1 d .
N9 N 0.1352(3) 0.2435(3) 0.09501(15) 0.0347(7) Uani 1 1 d .
N10 N 0.1614(3) 0.3287(3) 0.06198(15) 0.0372(7) Uani 1 1 d .
N11 N 0.1118(3) 0.4116(3) 0.08298(15) 0.0408(8) Uani 1 1 d .
N12 N 0.2081(3) 0.0320(3) -0.00126(15) 0.0341(7) Uani 1 1 d .
N13 N 0.1094(3) 0.0731(3) -0.05060(15) 0.0379(7) Uani 1 1 d .
N14 N 0.1253(3) 0.0156(3) -0.08885(16) 0.0419(8) Uani 1 1 d .
N15 N 0.1189(3) 0.0259(3) 0.12607(16) 0.0398(8) Uani 1 1 d .
H15 H 0.0367 0.0357 0.1226 0.048 Uiso 1 1 calc R
N16 N 0.3565(3) 0.0234(3) 0.12562(15) 0.0345(7) Uani 1 1 d .
C1 C 0.2343(4) 1.0591(3) 0.5077(2) 0.0378(9) Uani 1 1 d .
H1 H 0.2653 1.1073 0.4806 0.045 Uiso 1 1 calc R
C2 C 0.1707(4) 1.0694(3) 0.5640(2) 0.0389(9) Uani 1 1 d .
C3 C 0.1363(4) 1.1516(4) 0.5956(2) 0.0461(10) Uani 1 1 d .
C4 C 0.1511(5) 1.2472(4) 0.5661(3) 0.0658(15) Uani 1 1 d .
H4 H 0.1856 1.2592 0.5268 0.079 Uiso 1 1 calc R
C5 C 0.1136(7) 1.3250(5) 0.5962(3) 0.0825(19) Uani 1 1 d .
H5 H 0.1234 1.3891 0.5766 0.099 Uiso 1 1 calc R
C6 C 0.0629(6) 1.3091(5) 0.6537(3) 0.0834(19) Uani 1 1 d .
H6 H 0.0364 1.3626 0.6727 0.100 Uiso 1 1 calc R
C7 C 0.0514(5) 1.2127(5) 0.6836(3) 0.0728(16) Uani 1 1 d .
H7A H 0.0184 1.2005 0.7233 0.087 Uiso 1 1 calc R
C8 C 0.0887(4) 1.1345(4) 0.6546(2) 0.0548(12) Uani 1 1 d .
H8 H 0.0816 1.0695 0.6752 0.066 Uiso 1 1 calc R
C9 C 0.1636(4) 0.8332(3) 0.55393(19) 0.0368(8) Uani 1 1 d .
C10 C 0.0929(4) 0.7925(4) 0.5997(2) 0.0445(10) Uani 1 1 d .
H10 H 0.0608 0.8235 0.6313 0.053 Uiso 1 1 calc R
C11 C 0.0715(4) 0.7051(4) 0.5971(2) 0.0502(11) Uani 1 1 d .
H11 H 0.0232 0.6760 0.6263 0.060 Uiso 1 1 calc R
C12 C 0.1237(4) 0.6625(4) 0.5501(2) 0.0472(10) Uani 1 1 d .
C13 C 0.1957(4) 0.7007(3) 0.5052(2) 0.0438(10) Uani 1 1 d .
H13 H 0.2293 0.6672 0.4749 0.053 Uiso 1 1 calc R
C14 C 0.2181(4) 0.7910(3) 0.50549(18) 0.0356(8) Uani 1 1 d .
C15 C 0.3357(4) 0.7268(3) 0.35980(18) 0.0359(8) Uani 1 1 d .
H15A H 0.2599 0.7683 0.3291 0.043 Uiso 1 1 calc R
C16 C 0.4260(4) 0.6222(3) 0.36699(19) 0.0409(9) Uani 1 1 d .
C17 C 0.4225(4) 0.5523(3) 0.33031(19) 0.0428(10) Uani 1 1 d .
C18 C 0.3139(5) 0.5846(4) 0.2847(2) 0.0605(12) Uani 1 1 d .
H18 H 0.2453 0.6526 0.2753 0.073 Uiso 1 1 calc R
C19 C 0.3065(6) 0.5167(5) 0.2530(2) 0.0682(14) Uani 1 1 d .
H19 H 0.2318 0.5381 0.2236 0.082 Uiso 1 1 calc R
C20 C 0.4101(6) 0.4171(5) 0.2650(3) 0.0729(16) Uani 1 1 d .
H20 H 0.4061 0.3719 0.2430 0.087 Uiso 1 1 calc R
C21 C 0.5188(6) 0.3852(4) 0.3093(3) 0.0662(14) Uani 1 1 d .
H21 H 0.5886 0.3183 0.3171 0.079 Uiso 1 1 calc R
C22 C 0.5262(5) 0.4513(4) 0.3428(2) 0.0528(11) Uani 1 1 d .
H22 H 0.5998 0.4285 0.3733 0.063 Uiso 1 1 calc R
C23 C 0.5554(4) 0.6785(3) 0.49144(18) 0.0360(8) Uani 1 1 d .
C24 C 0.6754(4) 0.5988(4) 0.5254(2) 0.0449(10) Uani 1 1 d .
H24 H 0.7151 0.5362 0.5152 0.054 Uiso 1 1 calc R
C25 C 0.7354(5) 0.6141(4) 0.5749(2) 0.0503(11) Uani 1 1 d .
H25 H 0.8162 0.5622 0.5991 0.060 Uiso 1 1 calc R
C26 C 0.6710(4) 0.7092(4) 0.5871(2) 0.0472(10) Uani 1 1 d .
C27 C 0.5517(4) 0.7864(3) 0.55475(19) 0.0406(9) Uani 1 1 d .
H27 H 0.5131 0.8482 0.5659 0.049 Uiso 1 1 calc R
C28 C 0.4850(4) 0.7745(3) 0.50412(18) 0.0351(8) Uani 1 1 d .
C29 C 0.1508(4) 1.0520(4) 0.3239(2) 0.0406(9) Uani 1 1 d .
C30 C 0.2880(4) 1.0513(3) 0.32351(18) 0.0363(8) Uani 1 1 d .
C31 C 0.3191(4) 1.1234(4) 0.2739(2) 0.0474(10) Uani 1 1 d .
H31 H 0.2539 1.1751 0.2395 0.057 Uiso 1 1 calc R
C32 C 0.4461(5) 1.1187(4) 0.2753(2) 0.0517(11) Uani 1 1 d .
H32 H 0.4675 1.1671 0.2423 0.062 Uiso 1 1 calc R
C33 C 0.5405(4) 1.0421(4) 0.3261(2) 0.0501(11) Uani 1 1 d .
H33 H 0.6274 1.0368 0.3278 0.060 Uiso 1 1 calc R
C34 C 0.5048(4) 0.9724(4) 0.3748(2) 0.0432(9) Uani 1 1 d .
H34 H 0.5694 0.9205 0.4093 0.052 Uiso 1 1 calc R
C35 C 0.0620(4) 0.2733(3) 0.13999(18) 0.0357(8) Uani 1 1 d .
H35 H 0.0271 0.2320 0.1704 0.043 Uiso 1 1 calc R
C36 C 0.0477(4) 0.3779(3) 0.13280(18) 0.0384(9) Uani 1 1 d .
C37 C -0.0254(4) 0.4484(4) 0.16935(19) 0.0425(9) Uani 1 1 d .
C38 C -0.1014(5) 0.4154(4) 0.2152(2) 0.0590(12) Uani 1 1 d .
H38 H -0.1016 0.3473 0.2247 0.071 Uiso 1 1 calc R
C39 C -0.1770(5) 0.4837(5) 0.2470(2) 0.0692(15) Uani 1 1 d .
H39 H -0.2306 0.4626 0.2764 0.083 Uiso 1 1 calc R
C40 C -0.1730(5) 0.5828(5) 0.2349(2) 0.0723(16) Uani 1 1 d .
H40 H -0.2224 0.6282 0.2568 0.087 Uiso 1 1 calc R
C41 C -0.0960(5) 0.6148(4) 0.1906(3) 0.0644(14) Uani 1 1 d .
H41 H -0.0936 0.6818 0.1828 0.077 Uiso 1 1 calc R
C42 C -0.0221(5) 0.5490(4) 0.1574(2) 0.0537(12) Uani 1 1 d .
H42 H 0.0296 0.5717 0.1274 0.064 Uiso 1 1 calc R
C43 C 0.2340(4) 0.3217(3) 0.00820(18) 0.0375(9) Uani 1 1 d .
C44 C 0.2759(4) 0.4004(4) -0.0247(2) 0.0448(10) Uani 1 1 d .
H44 H 0.2553 0.4619 -0.0134 0.054 Uiso 1 1 calc R
C45 C 0.3497(5) 0.3858(4) -0.0750(2) 0.0513(11) Uani 1 1 d .
H45 H 0.3775 0.4381 -0.0998 0.062 Uiso 1 1 calc R
C46 C 0.3801(4) 0.2906(4) -0.0870(2) 0.0469(11) Uani 1 1 d .
C47 C 0.3381(4) 0.2137(3) -0.05426(19) 0.0399(9) Uani 1 1 d .
H47 H 0.3617 0.1515 -0.0651 0.048 Uiso 1 1 calc R
C48 C 0.2597(4) 0.2261(3) -0.00438(18) 0.0359(8) Uani 1 1 d .
C49 C 0.2937(4) -0.0595(3) -0.0080(2) 0.0392(9) Uani 1 1 d .
H49 H 0.3733 -0.1076 0.0188 0.047 Uiso 1 1 calc R
C50 C 0.2404(4) -0.0696(3) -0.0638(2) 0.0390(9) Uani 1 1 d .
C51 C 0.2880(4) -0.1520(4) -0.0954(2) 0.0417(10) Uani 1 1 d .
C52 C 0.3990(5) -0.2479(4) -0.0657(3) 0.0635(14) Uani 1 1 d .
H52 H 0.4457 -0.2600 -0.0264 0.076 Uiso 1 1 calc R
C53 C 0.4384(6) -0.3253(5) -0.0961(3) 0.0815(19) Uani 1 1 d .
H53 H 0.5123 -0.3897 -0.0764 0.098 Uiso 1 1 calc R
C54 C 0.3725(7) -0.3097(5) -0.1533(3) 0.0829(19) Uani 1 1 d .
H54 H 0.3994 -0.3633 -0.1722 0.099 Uiso 1 1 calc R
C55 C 0.2647(6) -0.2130(5) -0.1833(3) 0.0758(17) Uani 1 1 d .
H55 H 0.2198 -0.2008 -0.2231 0.091 Uiso 1 1 calc R
C56 C 0.2234(5) -0.1348(4) -0.1547(2) 0.0588(13) Uani 1 1 d .
H56 H 0.1513 -0.0697 -0.1754 0.071 Uiso 1 1 calc R
C57 C -0.0038(4) 0.1676(3) -0.05412(19) 0.0375(9) Uani 1 1 d .
C58 C -0.1143(4) 0.2073(4) -0.0993(2) 0.0454(10) Uani 1 1 d .
H58 H -0.1155 0.1757 -0.1305 0.055 Uiso 1 1 calc R
C59 C -0.2243(4) 0.2961(4) -0.0969(2) 0.0496(11) Uani 1 1 d .
H59 H -0.3017 0.3257 -0.1262 0.060 Uiso 1 1 calc R
C60 C -0.2140(4) 0.3377(3) -0.0501(2) 0.0466(10) Uani 1 1 d .
C61 C -0.1038(4) 0.2994(3) -0.0057(2) 0.0435(10) Uani 1 1 d .
H61 H -0.1037 0.3333 0.0244 0.052 Uiso 1 1 calc R
C62 C 0.0095(4) 0.2089(3) -0.00528(18) 0.0326(8) Uani 1 1 d .
C63 C 0.2025(4) -0.0526(3) 0.1762(2) 0.0403(9) Uani 1 1 d .
C64 C 0.3394(4) -0.0517(3) 0.17663(18) 0.0376(9) Uani 1 1 d .
C65 C 0.4419(4) -0.1236(4) 0.2260(2) 0.0479(10) Uani 1 1 d .
H65 H 0.4284 -0.1756 0.2601 0.057 Uiso 1 1 calc R
C66 C 0.5640(4) -0.1188(4) 0.2250(2) 0.0513(11) Uani 1 1 d .
H66 H 0.6331 -0.1665 0.2585 0.062 Uiso 1 1 calc R
C67 C 0.5829(4) -0.0429(4) 0.1741(2) 0.0507(11) Uani 1 1 d .
H67 H 0.6651 -0.0387 0.1723 0.061 Uiso 1 1 calc R
C68 C 0.4773(4) 0.0278(4) 0.1250(2) 0.0429(9) Uani 1 1 d .
H68 H 0.4899 0.0800 0.0906 0.051 Uiso 1 1 calc R

loop_
_atom_site_aniso_label
_atom_site_aniso_U_11
_atom_site_aniso_U_22
_atom_site_aniso_U_33
_atom_site_aniso_U_23
_atom_site_aniso_U_13
_atom_site_aniso_U_12
Ir1 0.03432(9) 0.02868(9) 0.03422(9) -0.01226(7) 0.00622(6) -0.01272(7)
Ir2 0.03377(9) 0.02887(9) 0.03410(9) -0.01219(7) 0.00420(6) -0.01155(7)
F1 0.095(2) 0.0481(17) 0.096(2) -0.0353(16) 0.0427(18) -0.0485(16)
F2 0.0640(17) 0.072(2) 0.0617(17) -0.0289(16) -0.0156(13) -0.0225(15)
F3 0.0751(19) 0.072(2) 0.0603(16) -0.0290(15) 0.0386(14) -0.0333(16)
F4 0.0475(15) 0.0498(18) 0.092(2) -0.0322(16) -0.0124(14) 0.0083(12)
O1 0.0393(16) 0.058(2) 0.0465(17) -0.0034(16) -0.0008(13) -0.0108(15)
O2 0.0604(19) 0.059(2) 0.0470(17) -0.0016(16) 0.0034(14) -0.0370(17)
N1 0.0328(16) 0.0302(18) 0.0394(17) -0.0148(15) 0.0075(13) -0.0145(14)
N2 0.0425(18) 0.0347(19) 0.0430(18) -0.0183(16) 0.0146(14) -0.0187(15)
N3 0.0424(18) 0.044(2) 0.052(2) -0.0284(18) 0.0138(15) -0.0201(16)
N4 0.0338(16) 0.0329(19) 0.0359(17) -0.0134(15) 0.0031(13) -0.0086(14)
N5 0.0387(17) 0.0298(18) 0.0378(17) -0.0142(15) 0.0015(13) -0.0072(14)
N6 0.0464(19) 0.037(2) 0.047(2) -0.0220(17) 0.0048(15) -0.0113(16)
N7 0.0362(17) 0.039(2) 0.0443(19) -0.0140(16) 0.0067(14) -0.0187(15)
N8 0.0387(17) 0.0327(18) 0.0365(17) -0.0138(15) 0.0092(14) -0.0145(14)
N9 0.0417(18) 0.0331(19) 0.0315(16) -0.0105(14) 0.0054(13) -0.0177(15)
N10 0.0457(18) 0.0293(18) 0.0402(18) -0.0153(15) 0.0095(14) -0.0160(15)
N11 0.052(2) 0.0341(19) 0.0404(18) -0.0178(16) 0.0096(15) -0.0179(16)
N12 0.0317(16) 0.0314(18) 0.0419(18) -0.0167(15) 0.0057(13) -0.0123(14)
N13 0.0354(17) 0.0367(19) 0.0442(18) -0.0207(16) 0.0016(14) -0.0119(14)
N14 0.0383(18) 0.043(2) 0.050(2) -0.0275(17) 0.0060(15) -0.0130(15)
N15 0.0345(17) 0.040(2) 0.0442(19) -0.0127(17) 0.0059(14) -0.0161(15)
N16 0.0360(17) 0.0317(18) 0.0380(17) -0.0140(15) 0.0053(13) -0.0144(14)
C1 0.041(2) 0.032(2) 0.047(2) -0.0168(19) 0.0080(17) -0.0182(18)
C2 0.034(2) 0.043(2) 0.050(2) -0.026(2) 0.0101(17) -0.0173(18)
C3 0.038(2) 0.051(3) 0.062(3) -0.033(2) 0.0115(19) -0.020(2)
C4 0.082(4) 0.049(3) 0.083(4) -0.036(3) 0.024(3) -0.032(3)
C5 0.105(5) 0.060(4) 0.108(5) -0.048(4) 0.026(4) -0.045(4)
C6 0.089(4) 0.076(4) 0.111(5) -0.069(4) 0.027(4) -0.030(4)
C7 0.070(3) 0.088(5) 0.089(4) -0.065(4) 0.027(3) -0.033(3)
C8 0.056(3) 0.061(3) 0.068(3) -0.039(3) 0.017(2) -0.031(2)
C9 0.038(2) 0.029(2) 0.047(2) -0.0171(18) 0.0080(16) -0.0142(17)
C10 0.047(2) 0.043(3) 0.046(2) -0.017(2) 0.0179(19) -0.020(2)
C11 0.052(3) 0.044(3) 0.055(3) -0.012(2) 0.021(2) -0.023(2)
C12 0.053(3) 0.028(2) 0.062(3) -0.014(2) 0.010(2) -0.019(2)
C13 0.048(2) 0.033(2) 0.056(3) -0.020(2) 0.0142(19) -0.0179(19)
C14 0.0340(19) 0.030(2) 0.039(2) -0.0102(17) 0.0062(16) -0.0108(16)
C15 0.040(2) 0.035(2) 0.037(2) -0.0161(18) 0.0071(16) -0.0174(18)
C16 0.047(2) 0.044(3) 0.038(2) -0.018(2) 0.0098(17) -0.022(2)
C17 0.056(3) 0.040(2) 0.036(2) -0.0165(19) 0.0095(18) -0.020(2)
C18 0.072(3) 0.051(3) 0.056(3) -0.023(3) -0.002(2) -0.019(3)
C19 0.095(4) 0.062(4) 0.052(3) -0.021(3) -0.010(3) -0.035(3)
C20 0.114(5) 0.067(4) 0.060(3) -0.041(3) 0.020(3) -0.044(4)
C21 0.081(4) 0.056(3) 0.072(3) -0.039(3) 0.023(3) -0.024(3)
C22 0.061(3) 0.052(3) 0.049(3) -0.026(2) 0.010(2) -0.019(2)
C23 0.038(2) 0.033(2) 0.037(2) -0.0123(17) 0.0038(16) -0.0133(17)
C24 0.046(2) 0.036(2) 0.049(2) -0.017(2) 0.0025(18) -0.0111(19)
C25 0.046(2) 0.041(3) 0.049(3) -0.007(2) -0.005(2) -0.009(2)
C26 0.051(3) 0.054(3) 0.039(2) -0.018(2) 0.0005(18) -0.022(2)
C27 0.047(2) 0.038(2) 0.042(2) -0.0176(19) 0.0076(18) -0.0200(19)
C28 0.040(2) 0.032(2) 0.037(2) -0.0136(17) 0.0105(16) -0.0167(17)
C29 0.040(2) 0.042(3) 0.041(2) -0.017(2) 0.0052(17) -0.0163(19)
C30 0.038(2) 0.034(2) 0.036(2) -0.0141(18) 0.0052(16) -0.0122(17)
C31 0.048(2) 0.044(3) 0.040(2) -0.005(2) 0.0006(18) -0.015(2)
C32 0.061(3) 0.044(3) 0.051(3) -0.009(2) 0.015(2) -0.027(2)
C33 0.046(2) 0.057(3) 0.053(3) -0.017(2) 0.010(2) -0.029(2)
C34 0.041(2) 0.044(3) 0.046(2) -0.015(2) 0.0031(17) -0.0188(19)
C35 0.041(2) 0.036(2) 0.0338(19) -0.0159(18) 0.0087(16) -0.0175(18)
C36 0.040(2) 0.038(2) 0.034(2) -0.0133(18) 0.0015(16) -0.0115(18)
C37 0.045(2) 0.042(3) 0.037(2) -0.0165(19) 0.0029(17) -0.0123(19)
C38 0.074(3) 0.053(3) 0.053(3) -0.023(2) 0.020(2) -0.026(3)
C39 0.079(4) 0.065(4) 0.060(3) -0.026(3) 0.031(3) -0.020(3)
C40 0.081(4) 0.071(4) 0.055(3) -0.037(3) 0.014(3) -0.009(3)
C41 0.080(4) 0.050(3) 0.068(3) -0.037(3) 0.007(3) -0.019(3)
C42 0.065(3) 0.050(3) 0.053(3) -0.025(2) 0.012(2) -0.024(2)
C43 0.039(2) 0.037(2) 0.039(2) -0.0144(18) 0.0099(16) -0.0165(18)
C44 0.052(3) 0.039(2) 0.047(2) -0.017(2) 0.0101(19) -0.021(2)
C45 0.059(3) 0.045(3) 0.049(3) -0.010(2) 0.015(2) -0.027(2)
C46 0.044(2) 0.055(3) 0.040(2) -0.015(2) 0.0132(18) -0.020(2)
C47 0.041(2) 0.038(2) 0.042(2) -0.0175(19) 0.0081(17) -0.0137(18)
C48 0.0333(19) 0.038(2) 0.0328(19) -0.0110(17) 0.0022(15) -0.0117(17)
C49 0.035(2) 0.037(2) 0.046(2) -0.0169(19) 0.0044(17) -0.0120(18)
C50 0.036(2) 0.039(2) 0.047(2) -0.020(2) 0.0070(17) -0.0158(18)
C51 0.035(2) 0.042(2) 0.057(3) -0.025(2) 0.0120(18) -0.0187(19)
C52 0.059(3) 0.047(3) 0.083(4) -0.035(3) 0.013(3) -0.011(2)
C53 0.069(4) 0.065(4) 0.103(5) -0.050(4) 0.015(3) -0.003(3)
C54 0.098(5) 0.080(5) 0.107(5) -0.075(4) 0.037(4) -0.040(4)
C55 0.076(4) 0.093(5) 0.091(4) -0.066(4) 0.027(3) -0.042(4)
C56 0.050(3) 0.071(4) 0.070(3) -0.044(3) 0.016(2) -0.024(2)
C57 0.037(2) 0.030(2) 0.044(2) -0.0149(18) 0.0052(16) -0.0102(17)
C58 0.044(2) 0.043(3) 0.047(2) -0.020(2) -0.0054(18) -0.0117(19)
C59 0.041(2) 0.044(3) 0.057(3) -0.015(2) -0.0096(19) -0.011(2)
C60 0.042(2) 0.027(2) 0.060(3) -0.013(2) 0.0025(19) -0.0035(18)
C61 0.040(2) 0.034(2) 0.052(2) -0.018(2) 0.0010(18) -0.0089(18)
C62 0.0331(19) 0.0249(19) 0.0363(19) -0.0071(16) 0.0020(15) -0.0109(15)
C63 0.045(2) 0.038(2) 0.041(2) -0.016(2) 0.0077(18) -0.0190(19)
C64 0.043(2) 0.035(2) 0.036(2) -0.0125(18) 0.0056(16) -0.0157(18)
C65 0.052(3) 0.044(3) 0.041(2) -0.006(2) 0.0034(19) -0.019(2)
C66 0.046(2) 0.053(3) 0.047(2) -0.013(2) -0.0044(19) -0.017(2)
C67 0.036(2) 0.061(3) 0.053(3) -0.017(2) 0.0055(19) -0.020(2)
C68 0.041(2) 0.046(3) 0.044(2) -0.016(2) 0.0101(17) -0.0201(19)

loop_
_atom_type_symbol
_atom_type_description
_atom_type_scat_dispersion_real
_atom_type_scat_dispersion_imag
_atom_type_scat_source
C C 0.0033 0.0016 'International Tables Vol C Tables 4.2.6.8 and 6.1.1.4'
H H 0.0000 0.0000 'International Tables Vol C Tables 4.2.6.8 and 6.1.1.4'
N N 0.0061 0.0033 'International Tables Vol C Tables 4.2.6.8 and 6.1.1.4'
O O 0.0106 0.0060 'International Tables Vol C Tables 4.2.6.8 and 6.1.1.4'
F F 0.0171 0.0103 'International Tables Vol C Tables 4.2.6.8 and 6.1.1.4'
Ir Ir -1.4442 7.9887 'International Tables Vol C Tables 4.2.6.8 and 6.1.1.4'

loop_
_geom_angle_atom_site_label_1
_geom_angle_atom_site_label_2
_geom_angle_atom_site_label_3
_geom_angle
N4 Ir1 C14 90.20(14)
N4 Ir1 C28 79.51(14)
C14 Ir1 C28 89.74(15)
N4 Ir1 N1 168.82(12)
C14 Ir1 N1 79.89(14)
C28 Ir1 N1 95.15(14)
N4 Ir1 N7 95.90(13)
C14 Ir1 N7 96.40(14)
C28 Ir1 N7 172.37(12)
N1 Ir1 N7 90.39(13)
N4 Ir1 N8 92.70(12)
C14 Ir1 N8 172.10(13)
C28 Ir1 N8 98.01(13)
N1 Ir1 N8 97.80(12)
N7 Ir1 N8 75.99(13)
C62 Ir2 N9 90.33(14)
C62 Ir2 C48 89.71(15)
N9 Ir2 C48 79.40(14)
C62 Ir2 N12 79.88(14)
N9 Ir2 N12 168.98(13)
C48 Ir2 N12 95.37(14)
C62 Ir2 N15 96.44(14)
N9 Ir2 N15 95.82(13)
C48 Ir2 N15 172.26(13)
N12 Ir2 N15 90.34(13)
C62 Ir2 N16 171.94(13)
N9 Ir2 N16 92.56(12)
C48 Ir2 N16 98.20(13)
N12 Ir2 N16 97.81(12)
N15 Ir2 N16 75.80(12)
C1 N1 N2 105.1(3)
C1 N1 Ir1 141.7(3)
N2 N1 Ir1 113.1(2)
N3 N2 N1 114.4(3)
N3 N2 C9 126.6(3)
N1 N2 C9 118.7(3)
N2 N3 C2 105.4(3)
C15 N4 N5 105.4(3)
C15 N4 Ir1 138.6(3)
N5 N4 Ir1 114.9(2)
N6 N5 N4 113.9(3)
N6 N5 C23 128.6(3)
N4 N5 C23 117.4(3)
N5 N6 C16 104.2(3)
C29 N7 Ir1 120.7(3)
C34 N8 C30 118.2(3)
C34 N8 Ir1 127.4(3)
C30 N8 Ir1 114.4(3)
C35 N9 N10 105.3(3)
C35 N9 Ir2 138.4(3)
N10 N9 Ir2 115.0(2)
N11 N10 N9 114.5(3)
N11 N10 C43 127.7(3)
N9 N10 C43 117.7(3)
N10 N11 C36 103.6(3)
C49 N12 N13 104.8(3)
C49 N12 Ir2 141.8(3)
N13 N12 Ir2 113.3(2)
N14 N13 N12 114.6(3)
N14 N13 C57 126.6(3)
N12 N13 C57 118.6(3)
N13 N14 C50 105.2(3)
C63 N15 Ir2 121.0(3)
C64 N16 C68 118.0(3)
C64 N16 Ir2 114.9(2)
C68 N16 Ir2 127.0(3)
N1 C1 C2 107.2(3)
N3 C2 C1 107.9(3)
N3 C2 C3 119.4(3)
C1 C2 C3 132.7(4)
C8 C3 C4 119.5(4)
C8 C3 C2 120.2(4)
C4 C3 C2 120.4(4)
C3 C4 C5 119.0(5)
C6 C5 C4 121.4(6)
C5 C6 C7 119.2(5)
C8 C7 C6 120.1(5)
C3 C8 C7 120.7(5)
C10 C9 C14 125.2(4)
C10 C9 N2 121.8(3)
C14 C9 N2 113.0(3)
C11 C10 C9 118.2(4)
C12 C11 C10 117.7(4)
C11 C12 C13 124.8(4)
C11 C12 F1 117.6(4)
C13 C12 F1 117.6(4)
C12 C13 C14 119.3(4)
C9 C14 C13 114.7(3)
C9 C14 Ir1 114.9(3)
C13 C14 Ir1 130.4(3)
N4 C15 C16 107.4(3)
N6 C16 C15 109.1(3)
N6 C16 C17 121.9(4)
C15 C16 C17 129.0(4)
C18 C17 C22 119.2(4)
C18 C17 C16 120.3(4)
C22 C17 C16 120.4(4)
C19 C18 C17 120.5(5)
C18 C19 C20 120.1(5)
C21 C20 C19 119.7(5)
C20 C21 C22 120.9(5)
C21 C22 C17 119.5(5)
C24 C23 C28 125.3(4)
C24 C23 N5 121.8(3)
C28 C23 N5 112.9(3)
C23 C24 C25 118.6(4)
C26 C25 C24 117.5(4)
C27 C26 F2 118.8(4)
C27 C26 C25 124.0(4)
F2 C26 C25 117.3(4)
C26 C27 C28 120.9(4)
C23 C28 C27 113.7(4)
C23 C28 Ir1 114.8(3)
C27 C28 Ir1 131.5(3)
O1 C29 N7 128.0(4)
O1 C29 C30 119.9(4)
N7 C29 C30 112.1(4)
N8 C30 C31 121.0(4)
N8 C30 C29 116.8(3)
C31 C30 C29 122.3(4)
C32 C31 C30 120.1(4)
C33 C32 C31 119.0(4)
C32 C33 C34 119.0(4)
N8 C34 C33 122.7(4)
N9 C35 C36 107.4(3)
N11 C36 C35 109.2(3)
N11 C36 C37 121.5(4)
C35 C36 C37 129.3(4)
C38 C37 C42 119.3(4)
C38 C37 C36 119.7(4)
C42 C37 C36 121.0(4)
C39 C38 C37 120.2(5)
C40 C39 C38 120.0(5)
C41 C40 C39 119.9(4)
C40 C41 C42 121.1(5)
C41 C42 C37 119.4(4)
C44 C43 C48 125.7(4)
C44 C43 N10 121.8(4)
C48 C43 N10 112.5(3)
C43 C44 C45 118.2(4)
C46 C45 C44 117.2(4)
C47 C46 F3 119.2(4)
C47 C46 C45 123.9(4)
F3 C46 C45 116.8(4)
C46 C47 C48 121.1(4)
C43 C48 C47 113.8(4)
C43 C48 Ir2 114.9(3)
C47 C48 Ir2 131.3(3)
N12 C49 C50 107.3(4)
N14 C50 C49 108.1(3)
N14 C50 C51 119.2(4)
C49 C50 C51 132.7(4)
C56 C51 C52 119.5(4)
C56 C51 C50 120.3(4)
C52 C51 C50 120.2(4)
C51 C52 C53 118.5(5)
C54 C53 C52 122.0(6)
C53 C54 C55 119.0(5)
C56 C55 C54 120.4(5)
C55 C56 C51 120.5(5)
C58 C57 C62 125.9(4)
C58 C57 N13 121.5(4)
C62 C57 N13 112.5(3)
C57 C58 C59 118.1(4)
C60 C59 C58 117.2(4)
C59 C60 C61 124.9(4)
C59 C60 F4 117.2(4)
C61 C60 F4 117.9(4)
C60 C61 C62 120.2(4)
C57 C62 C61 113.6(4)
C57 C62 Ir2 115.3(3)
C61 C62 Ir2 131.0(3)
O2 C63 N15 128.6(4)
O2 C63 C64 119.7(4)
N15 C63 C64 111.8(3)
N16 C64 C65 121.5(4)
N16 C64 C63 116.4(3)
C65 C64 C63 122.1(4)
C66 C65 C64 120.1(4)
C67 C66 C65 119.3(4)
C66 C67 C68 118.9(4)
N16 C68 C67 122.2(4)

loop_
_geom_bond_atom_site_label_1
_geom_bond_atom_site_label_2
_geom_bond_distance
Ir1 N4 2.014(3)
Ir1 C14 2.017(4)
Ir1 C28 2.030(4)
Ir1 N1 2.039(3)
Ir1 N7 2.085(3)
Ir1 N8 2.152(3)
Ir2 C62 2.011(4)
Ir2 N9 2.013(3)
Ir2 C48 2.040(4)
Ir2 N12 2.041(3)
Ir2 N15 2.089(3)
Ir2 N16 2.145(3)
F1 C12 1.375(5)
F2 C26 1.373(5)
F3 C46 1.375(4)
F4 C60 1.377(4)
O1 C29 1.240(5)
O2 C63 1.242(5)
N1 C1 1.331(5)
N1 N2 1.343(4)
N2 N3 1.315(4)
N2 C9 1.408(5)
N3 C2 1.332(5)
N4 C15 1.336(5)
N4 N5 1.350(4)
N5 N6 1.323(4)
N5 C23 1.414(5)
N6 C16 1.354(5)
N7 C29 1.317(5)
N8 C34 1.345(5)
N8 C30 1.350(5)
N9 C35 1.337(4)
N9 N10 1.342(4)
N10 N11 1.324(4)
N10 C43 1.426(4)
N11 C36 1.358(5)
N12 C49 1.338(5)
N12 N13 1.339(4)
N13 N14 1.312(4)
N13 C57 1.420(5)
N14 C50 1.333(5)
N15 C63 1.315(5)
N16 C64 1.352(5)
N16 C68 1.356(5)
C1 C2 1.431(5)
C2 C3 1.472(5)
C3 C8 1.372(6)
C3 C4 1.387(7)
C4 C5 1.392(7)
C5 C6 1.360(8)
C6 C7 1.382(8)
C7 C8 1.381(6)
C9 C10 1.386(5)
C9 C14 1.399(5)
C10 C11 1.374(6)
C11 C12 1.367(6)
C12 C13 1.372(6)
C13 C14 1.406(5)
C15 C16 1.397(5)
C16 C17 1.472(5)
C17 C18 1.384(6)
C17 C22 1.393(6)
C18 C19 1.379(6)
C19 C20 1.381(7)
C20 C21 1.369(8)
C21 C22 1.386(7)
C23 C24 1.378(5)
C23 C28 1.406(5)
C24 C25 1.381(6)
C25 C26 1.380(6)
C26 C27 1.353(6)
C27 C28 1.414(5)
C29 C30 1.506(5)
C30 C31 1.386(6)
C31 C32 1.373(6)
C32 C33 1.365(6)
C33 C34 1.381(6)
C35 C36 1.397(5)
C36 C37 1.474(5)
C37 C38 1.389(6)
C37 C42 1.394(6)
C38 C39 1.385(6)
C39 C40 1.375(7)
C40 C41 1.370(7)
C41 C42 1.380(6)
C43 C44 1.372(6)
C43 C48 1.398(5)
C44 C45 1.386(6)
C45 C46 1.379(6)
C46 C47 1.352(6)
C47 C48 1.400(5)
C49 C50 1.420(5)
C50 C51 1.472(5)
C51 C56 1.379(6)
C51 C52 1.393(6)
C52 C53 1.393(7)
C53 C54 1.354(9)
C54 C55 1.383(8)
C55 C56 1.376(6)
C57 C58 1.373(5)
C57 C62 1.401(5)
C58 C59 1.390(6)
C59 C60 1.356(6)
C60 C61 1.365(6)
C61 C62 1.406(5)
C63 C64 1.511(5)
C64 C65 1.378(6)
C65 C66 1.371(6)
C66 C67 1.367(6)
C67 C68 1.389(6)
